data_1542537
loop_
_publ_author_name
'Comerford, James W.'
'Hart, Sam J.'
'North, Michael'
'Whitwood, Adrian C.'

_publ_section_title
;
 Homogeneous and silica-supported zinc complexes for the synthesis of
 propylene carbonate from propane-1,2-diol and carbon dioxide
;
_journal_issue 13
_journal_name_full 'Catal. Sci. Technol.'
_journal_page_first 4824
_journal_paper_doi 10.1039/C6CY00134C
_journal_volume 6
_journal_year 2016
_chemical_formula_moiety 'C26 H16 F6 N4 O6 S2 Zn'
_chemical_formula_sum 'C26 H16 F6 N4 O6 S2 Zn'
_chemical_formula_weight 723.92
_chemical_name_systematic
;
 ?
;
_space_group_crystal_system monoclinic
_space_group_IT_number 15
_space_group_name_Hall '-C 2yc'
_space_group_name_H-M_alt 'C 1 2/c 1'
_symmetry_space_group_name_Hall '-C 2yc'
_symmetry_space_group_name_H-M 'C 1 2/c 1'
_atom_sites_solution_hydrogens geom
_atom_sites_solution_primary iterative
_audit_creation_date 2016-01-18
_audit_creation_method
;
Olex2 1.2
(compiled 2015.09.30 svn.r3233 for OlexSys, GUI svn.r5103)
;
_audit_update_record
;
2016-01-18 deposited with the CCDC.
2016-02-23 downloaded from the CCDC.
;
_cell_angle_alpha 90
_cell_angle_beta 95.2384(11)
_cell_angle_gamma 90
_cell_formula_units_Z 4
_cell_length_a 9.75476(12)
_cell_length_b 14.26536(17)
_cell_length_c 19.5942(2)
_cell_measurement_reflns_used 6506
_cell_measurement_temperature 110.05(10)
_cell_measurement_theta_max 31.9100
_cell_measurement_theta_min 3.8750
_cell_volume 2715.25(5)
_computing_cell_refinement
;
CrysAlisPro, Agilent Technologies,
Version 1.171.37.33 (release 27-03-2014 CrysAlis171 .NET)
(compiled Mar 27 2014,17:12:48)
;
_computing_data_collection
;
CrysAlisPro, Agilent Technologies,
Version 1.171.37.33 (release 27-03-2014 CrysAlis171 .NET)
(compiled Mar 27 2014,17:12:48)
;
_computing_data_reduction
;
CrysAlisPro, Agilent Technologies,
Version 1.171.37.33 (release 27-03-2014 CrysAlis171 .NET)
(compiled Mar 27 2014,17:12:48)
;
_computing_molecular_graphics 'Olex2 (Dolomanov et al., 2009)'
_computing_publication_material 'Olex2 (Dolomanov et al., 2009)'
_computing_structure_refinement 'ShelXL (Sheldrick, 2015)'
_computing_structure_solution
;
Superflip (Palatinus & Chapuis, 2007;Palatinus & van der Lee, 2008;
Palatinus et al., 2012)
;
_diffrn_ambient_environment N~2~
_diffrn_ambient_temperature 110.05(10)
_diffrn_detector 'CCD plate'
_diffrn_detector_area_resol_mean 16.1450
_diffrn_detector_type Eos
_diffrn_measured_fraction_theta_full 0.997
_diffrn_measured_fraction_theta_max 0.922
_diffrn_measurement_details
;
  1 omega   -4.00   94.00   1.0000   25.0000
omega____ theta____ kappa____ phi______ frames
    -       24.7780   77.0000 -150.0000 98

  2 omega   -2.00   93.00   1.0000   25.0000
omega____ theta____ kappa____ phi______ frames
    -       24.7780   73.0000  102.0000 95

  3 omega   35.00   99.00   1.0000   25.0000
omega____ theta____ kappa____ phi______ frames
    -       24.7780  178.0000 -120.0000 64

  4 omega  -44.00   53.00   1.0000   25.0000
omega____ theta____ kappa____ phi______ frames
    -       24.7780  -77.0000   90.0000 97

  5 omega   34.00   59.00   1.0000   25.0000
omega____ theta____ kappa____ phi______ frames
    -       24.7780 -178.0000    0.0000 25
;
_diffrn_measurement_device 'four-circle diffractometer'
_diffrn_measurement_device_type 'SuperNova, Dual, Cu at zero, Eos'
_diffrn_measurement_method '\w scans'
_diffrn_orient_matrix_UB_11 -0.0296920000
_diffrn_orient_matrix_UB_12 -0.0301645000
_diffrn_orient_matrix_UB_13 0.0233733000
_diffrn_orient_matrix_UB_21 -0.0219415000
_diffrn_orient_matrix_UB_22 0.0395247000
_diffrn_orient_matrix_UB_23 0.0180890000
_diffrn_orient_matrix_UB_31 -0.0629991000
_diffrn_orient_matrix_UB_32 0.0004374000
_diffrn_orient_matrix_UB_33 -0.0211614000
_diffrn_radiation_monochromator mirror
_diffrn_radiation_probe x-ray
_diffrn_radiation_type MoK\a
_diffrn_radiation_wavelength 0.7107
_diffrn_reflns_av_R_equivalents 0.0219
_diffrn_reflns_av_unetI/netI 0.0249
_diffrn_reflns_Laue_measured_fraction_full 0.997
_diffrn_reflns_Laue_measured_fraction_max 0.922
_diffrn_reflns_limit_h_max 13
_diffrn_reflns_limit_h_min -13
_diffrn_reflns_limit_k_max 21
_diffrn_reflns_limit_k_min -20
_diffrn_reflns_limit_l_max 27
_diffrn_reflns_limit_l_min -26
_diffrn_reflns_number 12898
_diffrn_reflns_point_group_measured_fraction_full 0.997
_diffrn_reflns_point_group_measured_fraction_max 0.922
_diffrn_reflns_theta_full 25.000
_diffrn_reflns_theta_max 32.080
_diffrn_reflns_theta_min 3.402
_diffrn_source 'SuperNova (Mo) X-ray Source'
_exptl_absorpt_coefficient_mu 1.151
_exptl_absorpt_correction_T_max 0.898
_exptl_absorpt_correction_T_min 0.846
_exptl_absorpt_correction_type analytical
_exptl_absorpt_process_details
;
CrysAlisPro, Agilent Technologies,
Version 1.171.37.33 (release 27-03-2014 CrysAlis171 .NET)
(compiled Mar 27 2014,17:12:48)
Analytical numeric absorption correction using a multifaceted crystal
            model based on expressions derived by R.C. Clark & J.S. Reid.
(Clark, R. C. & Reid, J. S. (1995). Acta Cryst. A51, 887-897)
Empirical absorption correction using spherical harmonics,
 implemented in SCALE3 ABSPACK scaling algorithm.
;
_exptl_crystal_colour colourless
_exptl_crystal_density_diffrn 1.771
_exptl_crystal_description block
_exptl_crystal_F_000 1456
_exptl_crystal_size_max 0.2088
_exptl_crystal_size_mid 0.1305
_exptl_crystal_size_min 0.1221
_refine_diff_density_max 0.446
_refine_diff_density_min -0.388
_refine_diff_density_rms 0.062
_refine_ls_extinction_method none
_refine_ls_goodness_of_fit_ref 1.051
_refine_ls_hydrogen_treatment constr
_refine_ls_matrix_type full
_refine_ls_number_parameters 204
_refine_ls_number_reflns 4395
_refine_ls_number_restraints 0
_refine_ls_restrained_S_all 1.051
_refine_ls_R_factor_all 0.0328
_refine_ls_R_factor_gt 0.0271
_refine_ls_shift/su_max 0.001
_refine_ls_shift/su_mean 0.000
_refine_ls_structure_factor_coef Fsqd
_refine_ls_weighting_details 'w=1/[\s^2^(Fo^2^)+(0.0329P)^2^+2.2802P] where P=(Fo^2^+2Fc^2^)/3'
_refine_ls_weighting_scheme calc
_refine_ls_wR_factor_gt 0.0689
_refine_ls_wR_factor_ref 0.0722
_reflns_Friedel_coverage 0.000
_reflns_number_gt 3895
_reflns_number_total 4395
_reflns_threshold_expression 'I > 2\s(I)'
_cod_data_source_file c6cy00134c2.cif
_cod_data_source_block compound_4
_cod_depositor_comments 'Adding full bibliography for 1542536--1542538.cif.'
_cod_original_cell_volume 2715.24(6)
_cod_database_code 1542537
_shelxl_version_number 2013-4
_chemical_oxdiff_formula 'C22 H16 F6 N4 O6 S2 Zn1'
_chemical_oxdiff_usercomment 'James C101-B3'
_shelx_space_group_comment
;
The symmetry employed for this shelxl refinement is uniquely defined
by the following loop, which should always be used as a source of
symmetry information in preference to the above space-group names.
They are only intended as comments.
;
_reflns_odcompleteness_completeness 99.69
_reflns_odcompleteness_iscentric 1
_reflns_odcompleteness_theta 26.32
_olex2_refinement_description
;
1. Fixed Uiso
 At 1.2 times of:
  All C(H) groups
2.a Aromatic/amide H refined with riding coordinates:
 C1(H1), C2(H2), C3(H3), C8(H8), C9(H9), C10(H10), C11(H11), C12(H12)
;
_olex2_date_sample_data_collection 1409666177.15
_olex2_submission_special_instructions 'No special instructions were received'

loop_
_space_group_symop_operation_xyz
'x, y, z'
'-x, y, -z+1/2'
'x+1/2, y+1/2, z'
'-x+1/2, y+1/2, -z+1/2'
'-x, -y, -z'
'x, -y, z-1/2'
'-x+1/2, -y+1/2, -z'
'x+1/2, -y+1/2, z-1/2'

loop_
_atom_site_label
_atom_site_type_symbol
_atom_site_fract_x
_atom_site_fract_y
_atom_site_fract_z
_atom_site_U_iso_or_equiv
_atom_site_adp_type
_atom_site_occupancy
_atom_site_site_symmetry_order
_atom_site_calc_flag
_atom_site_refinement_flags_posn
_atom_site_refinement_flags_adp
_atom_site_refinement_flags_occupancy
C1 C 0.23762(15) 0.21337(9) 0.28432(7) 0.0213(3) Uani 1 1 d . . .
H1 H 0.2613 0.2227 0.2388 0.026 Uiso 1 1 calc R . .
C2 C 0.31872(16) 0.15249(10) 0.32755(8) 0.0260(3) Uani 1 1 d . . .
H2 H 0.3958 0.1214 0.3116 0.031 Uiso 1 1 calc R . .
C3 C 0.28458(16) 0.13883(9) 0.39313(8) 0.0251(3) Uani 1 1 d . . .
H3 H 0.3391 0.0987 0.4233 0.030 Uiso 1 1 calc R . .
C4 C 0.16887(15) 0.18416(9) 0.41574(7) 0.0199(3) Uani 1 1 d . . .
C5 C 0.09413(13) 0.24374(9) 0.36900(6) 0.0156(2) Uani 1 1 d . . .
C6 C -0.02262(13) 0.29459(9) 0.38981(6) 0.0153(2) Uani 1 1 d . . .
C7 C -0.05773(14) 0.28673(9) 0.45741(6) 0.0182(2) Uani 1 1 d . . .
C8 C 0.02001(16) 0.22438(10) 0.50380(7) 0.0236(3) Uani 1 1 d . . .
H8 H -0.0047 0.2178 0.5493 0.028 Uiso 1 1 calc R . .
C9 C 0.12752(16) 0.17502(10) 0.48385(7) 0.0244(3) Uani 1 1 d . . .
H9 H 0.1765 0.1337 0.5153 0.029 Uiso 1 1 calc R . .
C10 C -0.16677(16) 0.34267(10) 0.47658(7) 0.0223(3) Uani 1 1 d . . .
H10 H -0.1913 0.3416 0.5224 0.027 Uiso 1 1 calc R . .
C11 C -0.23730(16) 0.39883(10) 0.42851(7) 0.0226(3) Uani 1 1 d . . .
H11 H -0.3123 0.4360 0.4405 0.027 Uiso 1 1 calc R . .
C12 C -0.19742(14) 0.40076(9) 0.36172(7) 0.0189(2) Uani 1 1 d . . .
H12 H -0.2477 0.4391 0.3286 0.023 Uiso 1 1 calc R . .
C13 C -0.37271(15) 0.49574(11) 0.14606(8) 0.0241(3) Uani 1 1 d . . .
F1 F -0.40213(11) 0.40510(8) 0.15350(6) 0.0411(3) Uani 1 1 d . . .
F2 F -0.43500(10) 0.52293(8) 0.08597(5) 0.0367(2) Uani 1 1 d . . .
F3 F -0.42742(11) 0.54391(9) 0.19469(6) 0.0432(3) Uani 1 1 d . . .
N1 N 0.12929(12) 0.25829(8) 0.30452(5) 0.0163(2) Uani 1 1 d . . .
N2 N -0.09211(11) 0.35113(7) 0.34284(5) 0.0149(2) Uani 1 1 d . . .
O1 O -0.13741(10) 0.47239(7) 0.21387(5) 0.02013(19) Uani 1 1 d . . .
O2 O -0.15031(11) 0.46501(7) 0.08885(5) 0.0224(2) Uani 1 1 d . . .
O3 O -0.17417(12) 0.61458(7) 0.14702(5) 0.0240(2) Uani 1 1 d . . .
S1 S -0.18743(3) 0.51437(2) 0.14835(2) 0.01482(7) Uani 1 1 d . . .
Zn1 Zn 0.0000 0.35805(2) 0.2500 0.01376(6) Uani 1 2 d S T P

loop_
_atom_site_aniso_label
_atom_site_aniso_U_11
_atom_site_aniso_U_22
_atom_site_aniso_U_33
_atom_site_aniso_U_23
_atom_site_aniso_U_13
_atom_site_aniso_U_12
C1 0.0212(6) 0.0192(6) 0.0233(6) -0.0055(5) 0.0005(5) 0.0020(5)
C2 0.0231(7) 0.0198(6) 0.0339(8) -0.0057(5) -0.0041(6) 0.0062(5)
C3 0.0253(7) 0.0156(6) 0.0320(7) 0.0008(5) -0.0104(6) 0.0019(5)
C4 0.0228(6) 0.0142(5) 0.0208(6) 0.0019(4) -0.0073(5) -0.0048(5)
C5 0.0170(6) 0.0137(5) 0.0155(5) 0.0006(4) -0.0028(4) -0.0035(4)
C6 0.0178(6) 0.0143(5) 0.0133(5) 0.0000(4) -0.0006(4) -0.0049(4)
C7 0.0217(6) 0.0193(6) 0.0135(5) 0.0012(4) 0.0010(4) -0.0096(5)
C8 0.0298(7) 0.0258(7) 0.0141(6) 0.0058(5) -0.0040(5) -0.0139(6)
C9 0.0292(7) 0.0220(6) 0.0200(6) 0.0079(5) -0.0090(5) -0.0095(6)
C10 0.0284(7) 0.0237(6) 0.0160(6) -0.0025(5) 0.0076(5) -0.0104(5)
C11 0.0238(7) 0.0223(6) 0.0234(7) -0.0038(5) 0.0110(5) -0.0039(5)
C12 0.0193(6) 0.0178(6) 0.0200(6) 0.0000(4) 0.0043(5) -0.0003(5)
C13 0.0181(6) 0.0289(7) 0.0248(7) -0.0006(5) -0.0004(5) 0.0020(5)
F1 0.0313(6) 0.0360(6) 0.0547(7) 0.0076(5) -0.0036(5) -0.0141(4)
F2 0.0257(5) 0.0480(6) 0.0339(5) 0.0011(4) -0.0117(4) 0.0112(4)
F3 0.0260(5) 0.0665(8) 0.0391(6) -0.0130(5) 0.0135(4) 0.0057(5)
N1 0.0173(5) 0.0158(5) 0.0155(5) -0.0012(4) -0.0003(4) 0.0002(4)
N2 0.0161(5) 0.0157(5) 0.0130(5) -0.0002(3) 0.0016(4) -0.0016(4)
O1 0.0226(5) 0.0227(5) 0.0144(4) 0.0020(3) -0.0021(3) 0.0053(4)
O2 0.0262(5) 0.0265(5) 0.0146(4) -0.0025(4) 0.0024(4) 0.0086(4)
O3 0.0332(6) 0.0172(5) 0.0217(5) 0.0011(4) 0.0039(4) -0.0025(4)
S1 0.01600(14) 0.01599(14) 0.01235(13) 0.00021(9) 0.00060(10) 0.00200(10)
Zn1 0.01500(10) 0.01610(10) 0.01017(9) 0.000 0.00106(7) 0.000

loop_
_atom_type_symbol
_atom_type_description
_atom_type_scat_dispersion_real
_atom_type_scat_dispersion_imag
_atom_type_scat_source
C C 0.0033 0.0016 'International Tables Vol C Tables 4.2.6.8 and 6.1.1.4'
H H 0.0000 0.0000 'International Tables Vol C Tables 4.2.6.8 and 6.1.1.4'
F F 0.0171 0.0103 'International Tables Vol C Tables 4.2.6.8 and 6.1.1.4'
N N 0.0061 0.0033 'International Tables Vol C Tables 4.2.6.8 and 6.1.1.4'
O O 0.0106 0.0060 'International Tables Vol C Tables 4.2.6.8 and 6.1.1.4'
S S 0.1246 0.1234 'International Tables Vol C Tables 4.2.6.8 and 6.1.1.4'
Zn Zn 0.2839 1.4301 'International Tables Vol C Tables 4.2.6.8 and 6.1.1.4'

loop_
_exptl_crystal_face_index_h
_exptl_crystal_face_index_k
_exptl_crystal_face_index_l
_exptl_crystal_face_perp_dist
_exptl_oxdiff_crystal_face_indexfrac_h
_exptl_oxdiff_crystal_face_indexfrac_k
_exptl_oxdiff_crystal_face_indexfrac_l
_exptl_oxdiff_crystal_face_x
_exptl_oxdiff_crystal_face_y
_exptl_oxdiff_crystal_face_z
0 -1 28 0.0509 0.0000 -1.0000 28.0000 0.6846 0.4670 -0.5930
-14 0 2 0.0755 -14.0000 0.0000 2.0000 0.4624 0.3434 0.8397
-2 1 -27 0.0638 -2.0000 1.0000 -27.0000 -0.6019 -0.4050 0.6978
10 -10 12 0.0697 10.0000 -10.0000 12.0000 0.2852 -0.3976 -0.8883
9 11 12 0.0746 9.0000 11.0000 12.0000 -0.3186 0.4544 -0.8161
-6 -16 -9 0.1065 -6.0000 -16.0000 -9.0000 0.4504 -0.6635 0.5614
12 10 -2 0.0626 12.0000 10.0000 -2.0000 -0.7047 0.0958 -0.7093
-9 -14 12 0.0871 -9.0000 -14.0000 12.0000 0.9700 -0.1388 0.3069
-6 -7 24 0.0647 -6.0000 -7.0000 24.0000 0.9503 0.2891 -0.1329
-13 -6 9 0.0783 -13.0000 -6.0000 9.0000 0.7773 0.2109 0.6259
9 7 -20 0.0746 9.0000 7.0000 -20.0000 -0.9458 -0.2826 -0.1407
8 -7 -22 0.0837 8.0000 -7.0000 -22.0000 -0.5406 -0.8502 -0.0415
-11 7 14 0.0653 -11.0000 7.0000 14.0000 0.4427 0.7713 0.3998
-11 11 4 0.0604 -11.0000 11.0000 4.0000 0.0883 0.7485 0.6132
12 -10 -1 0.0674 12.0000 -10.0000 -1.0000 -0.0780 -0.6766 -0.7392
-10 13 -5 0.0500 -10.0000 13.0000 -5.0000 -0.2121 0.6428 0.7415

loop_
_geom_angle_atom_site_label_1
_geom_angle_atom_site_label_2
_geom_angle_atom_site_label_3
_geom_angle
_geom_angle_site_symmetry_1
_geom_angle_site_symmetry_3
C2 C1 H1 118.7 . .
N1 C1 H1 118.7 . .
N1 C1 C2 122.57(14) . .
C1 C2 H2 120.6 . .
C3 C2 C1 118.78(14) . .
C3 C2 H2 120.6 . .
C2 C3 H3 120.0 . .
C2 C3 C4 120.03(13) . .
C4 C3 H3 120.0 . .
C3 C4 C9 123.55(13) . .
C5 C4 C3 117.17(13) . .
C5 C4 C9 119.24(13) . .
C4 C5 C6 119.81(12) . .
N1 C5 C4 122.71(12) . .
N1 C5 C6 117.44(11) . .
C7 C6 C5 119.65(11) . .
N2 C6 C5 117.78(11) . .
N2 C6 C7 122.54(12) . .
C6 C7 C8 119.11(13) . .
C6 C7 C10 117.53(12) . .
C10 C7 C8 123.35(12) . .
C7 C8 H8 119.4 . .
C9 C8 C7 121.22(13) . .
C9 C8 H8 119.4 . .
C4 C9 H9 119.5 . .
C8 C9 C4 120.90(13) . .
C8 C9 H9 119.5 . .
C7 C10 H10 120.3 . .
C11 C10 C7 119.43(12) . .
C11 C10 H10 120.3 . .
C10 C11 H11 120.4 . .
C10 C11 C12 119.24(13) . .
C12 C11 H11 120.4 . .
C11 C12 H12 118.7 . .
N2 C12 C11 122.57(13) . .
N2 C12 H12 118.7 . .
F1 C13 S1 111.15(10) . .
F2 C13 F1 107.04(12) . .
F2 C13 S1 110.51(11) . .
F3 C13 F1 108.59(13) . .
F3 C13 F2 107.66(13) . .
F3 C13 S1 111.71(11) . .
C1 N1 C5 118.72(12) . .
C1 N1 Zn1 128.76(9) . .
C5 N1 Zn1 112.48(8) . .
C6 N2 Zn1 112.82(8) . .
C12 N2 C6 118.63(11) . .
C12 N2 Zn1 128.20(9) . .
S1 O1 Zn1 137.42(6) . .
O1 S1 C13 102.29(6) . .
O2 S1 C13 103.38(7) . .
O2 S1 O1 115.09(6) . .
O3 S1 C13 103.61(7) . .
O3 S1 O1 113.65(6) . .
O3 S1 O2 116.32(6) . .
N1 Zn1 N1 95.86(6) 2 .
N1 Zn1 O1 91.07(4) . 2
N1 Zn1 O1 168.69(4) 2 2
N1 Zn1 O1 91.07(4) 2 .
N1 Zn1 O1 168.69(4) . .
N2 Zn1 N1 79.31(4) 2 2
N2 Zn1 N1 79.31(4) . .
N2 Zn1 N1 97.05(4) . 2
N2 Zn1 N1 97.05(4) 2 .
N2 Zn1 N2 174.62(6) 2 .
N2 Zn1 O1 91.00(4) 2 2
N2 Zn1 O1 93.01(4) . 2
N2 Zn1 O1 91.00(4) . .
N2 Zn1 O1 93.01(4) 2 .
O1 Zn1 O1 83.57(5) . 2

loop_
_geom_bond_atom_site_label_1
_geom_bond_atom_site_label_2
_geom_bond_distance
_geom_bond_site_symmetry_2
C1 H1 0.9500 .
C1 C2 1.405(2) .
C1 N1 1.3269(18) .
C2 H2 0.9500 .
C2 C3 1.370(2) .
C3 H3 0.9500 .
C3 C4 1.407(2) .
C4 C5 1.4038(17) .
C4 C9 1.435(2) .
C5 C6 1.4403(18) .
C5 N1 1.3549(16) .
C6 C7 1.4025(17) .
C6 N2 1.3575(16) .
C7 C8 1.4376(19) .
C7 C10 1.408(2) .
C8 H8 0.9500 .
C8 C9 1.350(2) .
C9 H9 0.9500 .
C10 H10 0.9500 .
C10 C11 1.373(2) .
C11 H11 0.9500 .
C11 C12 1.3992(19) .
C12 H12 0.9500 .
C12 N2 1.3277(17) .
C13 F1 1.3354(18) .
C13 F2 1.3325(17) .
C13 F3 1.3258(18) .
C13 S1 1.8233(15) .
N1 Zn1 2.1239(11) .
N2 Zn1 2.1036(11) .
O1 S1 1.4595(9) .
O1 Zn1 2.1875(9) .
O2 S1 1.4365(10) .
O3 S1 1.4359(10) .
Zn1 N1 2.1239(11) 2
Zn1 N2 2.1036(11) 2
Zn1 O1 2.1875(9) 2

loop_
_geom_torsion_atom_site_label_1
_geom_torsion_atom_site_label_2
_geom_torsion_atom_site_label_3
_geom_torsion_atom_site_label_4
_geom_torsion
C1 C2 C3 C4 1.0(2)
C2 C1 N1 C5 -1.1(2)
C2 C1 N1 Zn1 176.43(10)
C2 C3 C4 C5 -1.1(2)
C2 C3 C4 C9 -178.83(13)
C3 C4 C5 C6 -177.92(12)
C3 C4 C5 N1 0.08(19)
C3 C4 C9 C8 176.23(13)
C4 C5 C6 C7 2.27(18)
C4 C5 C6 N2 -179.77(11)
C4 C5 N1 C1 1.00(18)
C4 C5 N1 Zn1 -176.91(9)
C5 C4 C9 C8 -1.5(2)
C5 C6 C7 C8 -2.90(18)
C5 C6 C7 C10 175.75(11)
C5 C6 N2 C12 -177.96(11)
C5 C6 N2 Zn1 -4.25(14)
C6 C5 N1 C1 179.05(11)
C6 C5 N1 Zn1 1.14(14)
C6 C7 C8 C9 1.39(19)
C6 C7 C10 C11 2.75(19)
C7 C6 N2 C12 -0.07(18)
C7 C6 N2 Zn1 173.65(9)
C7 C8 C9 C4 0.8(2)
C7 C10 C11 C12 -1.3(2)
C8 C7 C10 C11 -178.67(13)
C9 C4 C5 C6 -0.09(18)
C9 C4 C5 N1 177.91(12)
C10 C7 C8 C9 -177.17(13)
C10 C11 C12 N2 -1.0(2)
C11 C12 N2 C6 1.65(19)
C11 C12 N2 Zn1 -170.98(10)
F1 C13 S1 O1 -55.81(12)
F1 C13 S1 O2 64.06(12)
F1 C13 S1 O3 -174.17(10)
F2 C13 S1 O1 -174.50(10)
F2 C13 S1 O2 -54.64(12)
F2 C13 S1 O3 67.13(12)
F3 C13 S1 O1 65.66(12)
F3 C13 S1 O2 -174.47(11)
F3 C13 S1 O3 -52.70(12)
N1 C1 C2 C3 0.1(2)
N1 C5 C6 C7 -175.84(11)
N1 C5 C6 N2 2.12(17)
N2 C6 C7 C8 179.24(11)
N2 C6 C7 C10 -2.11(18)
Zn1 O1 S1 C13 118.88(10)
Zn1 O1 S1 O2 7.57(12)
Zn1 O1 S1 O3 -130.12(9)
